data_7064147
loop_
_publ_author_name
'Yang, Runqian'
'Bandyopadhyay, Uchchhal'
'Mallet-Ladeira, Sonia'
'Poli, Rinaldo'
'Manoury, Eric'
'Labande, Agn\`es'

_publ_section_title
;
 Asymmetric hydrogenation of ketones with planar chiral manganese(i)
 complexes
;
_journal_name_full 'New Journal of Chemistry'
_journal_paper_doi 10.1039/D5NJ03919C
_journal_year 2026
_chemical_formula_moiety '2(C33 H29 Fe Mn N2 O4 P), Br4 Mn, C H2 Cl2'
_chemical_formula_sum 'C67 H60 Br4 Cl2 Fe2 Mn3 N4 O8 P2'
_chemical_formula_weight 1778.15
_space_group_IT_number 2
_space_group_name_Hall '-P 1'
_space_group_name_H-M_alt 'P -1'
_symmetry_cell_setting triclinic
_symmetry_Int_Tables_number 2
_symmetry_space_group_name_Hall '-P 1'
_symmetry_space_group_name_H-M 'P -1'
_atom_sites_solution_hydrogens mixed
_atom_sites_solution_primary dual
_atom_sites_solution_secondary difmap
_audit_update_record
;
2025-09-23 deposited with the CCDC.	2025-11-26 downloaded from the CCDC.
;
_cell_angle_alpha 83.0710(10)
_cell_angle_beta 89.5920(10)
_cell_angle_gamma 61.467(2)
_cell_formula_units_Z 2
_cell_length_a 13.9449(2)
_cell_length_b 14.3934(2)
_cell_length_c 22.72820(10)
_cell_measurement_reflns_used 49749
_cell_measurement_temperature 100(2)
_cell_measurement_theta_max 79.6850
_cell_measurement_theta_min 3.5150
_cell_volume 3971.86(11)
_computing_cell_refinement 'CrysAlisPro 1.171.41.120a (Rigaku OD, 2021)'
_computing_data_collection 'CrysAlisPro 1.171.41.120a (Rigaku OD, 2021)'
_computing_data_reduction 'CrysAlisPro 1.171.41.120a (Rigaku OD, 2021)'
_computing_molecular_graphics 'Ortep-3 for Windows (Farrugia, 1997)'
_computing_publication_material 'WinGX publication routines (Farrugia, 1999)'
_computing_structure_refinement 'SHELXL-2019/2 (Sheldrick, 2015)'
_computing_structure_solution 'SHELXT (Sheldrick 2015)'
_diffrn_ambient_temperature 100(2)
_diffrn_detector 'Hybrid Pixel Array Detector'
_diffrn_detector_type HyPix
_diffrn_measured_fraction_theta_full 0.996
_diffrn_measured_fraction_theta_max 0.964
_diffrn_measurement_device 'four-circle diffractometer'
_diffrn_measurement_device_type 'XtaLAB Synergy, Dualflex, HyPix'
_diffrn_measurement_method '\w scans'
_diffrn_radiation_monochromator mirror
_diffrn_radiation_probe x-ray
_diffrn_radiation_type 'Cu K\a'
_diffrn_radiation_wavelength 1.54184
_diffrn_reflns_av_R_equivalents 0.0448
_diffrn_reflns_av_unetI/netI 0.0328
_diffrn_reflns_Laue_measured_fraction_full 0.996
_diffrn_reflns_Laue_measured_fraction_max 0.964
_diffrn_reflns_limit_h_max 17
_diffrn_reflns_limit_h_min -17
_diffrn_reflns_limit_k_max 16
_diffrn_reflns_limit_k_min -18
_diffrn_reflns_limit_l_max 29
_diffrn_reflns_limit_l_min -29
_diffrn_reflns_number 83136
_diffrn_reflns_point_group_measured_fraction_full 0.996
_diffrn_reflns_point_group_measured_fraction_max 0.964
_diffrn_reflns_theta_full 67.684
_diffrn_reflns_theta_max 80.685
_diffrn_reflns_theta_min 3.527
_diffrn_source 'micro-focus sealed X-ray tube'
_diffrn_source_type 'PhotonJet (Cu) X-ray Source'
_diffrn_standards_decay_% 0
_diffrn_standards_interval_count 0
_diffrn_standards_interval_time 0
_diffrn_standards_number 0
_exptl_absorpt_coefficient_mu 10.394
_exptl_absorpt_correction_T_max 1.00000
_exptl_absorpt_correction_T_min 0.57278
_exptl_absorpt_correction_type multi-scan
_exptl_absorpt_process_details
;
CrysAlisPro 1.171.43.141a (Rigaku Oxford Diffraction, 2024)
Empirical absorption correction using spherical harmonics,
implemented in SCALE3 ABSPACK scaling algorithm.
;
_exptl_crystal_colour orange
_exptl_crystal_density_diffrn 1.487
_exptl_crystal_density_method 'not measured'
_exptl_crystal_description block
_exptl_crystal_F_000 1770
_exptl_crystal_size_max 0.20
_exptl_crystal_size_mid 0.18
_exptl_crystal_size_min 0.10
_refine_diff_density_max 1.625
_refine_diff_density_min -1.454
_refine_diff_density_rms 0.11
_refine_ls_extinction_method none
_refine_ls_goodness_of_fit_ref 1.048
_refine_ls_hydrogen_treatment mixed
_refine_ls_matrix_type full
_refine_ls_number_parameters 994
_refine_ls_number_reflns 16830
_refine_ls_number_restraints 453
_refine_ls_restrained_S_all 1.059
_refine_ls_R_factor_all 0.0512
_refine_ls_R_factor_gt 0.0494
_refine_ls_shift/su_max 0.004
_refine_ls_shift/su_mean 0
_refine_ls_structure_factor_coef Fsqd
_refine_ls_weighting_details 'w=1/[\s^2^(Fo^2^)+(0.0753P)^2^+8.6747P] where P=(Fo^2^+2Fc^2^)/3'
_refine_ls_weighting_scheme calc
_refine_ls_wR_factor_gt 0.1374
_refine_ls_wR_factor_ref 0.139
_reflns_Friedel_coverage 0
_reflns_number_gt 15933
_reflns_number_total 16830
_reflns_threshold_expression 'I > 2\s(I)'
_cod_data_source_file d5nj03919c2.cif
_cod_data_source_block 20241015-Vickie
_cod_database_code 7064147
_shelx_shelxl_version_number 2019/3

loop_
_symmetry_equiv_pos_as_xyz
'x, y, z'
'-x, -y, -z'

loop_
_atom_site_label
_atom_site_type_symbol
_atom_site_fract_x
_atom_site_fract_y
_atom_site_fract_z
_atom_site_U_iso_or_equiv
_atom_site_adp_type
_atom_site_occupancy
_atom_site_site_symmetry_order
_atom_site_calc_flag
_atom_site_refinement_flags_posn
_atom_site_refinement_flags_adp
_atom_site_refinement_flags_occupancy
_atom_site_disorder_assembly
_atom_site_disorder_group
C1 C 0.3048(3) 0.8649(3) 0.57482(18) 0.0377(8) Uani 1 1 d . . . . .
C2 C 0.2897(4) 0.6935(3) 0.61149(18) 0.0406(9) Uani 1 1 d . . . . .
C3 C 0.2957(3) 0.8137(3) 0.68443(17) 0.0318(7) Uani 1 1 d . . . . .
C4 C 0.4821(4) 0.6639(3) 0.50990(17) 0.0370(8) Uani 1 1 d . . . . .
C5 C 0.5600(4) 0.5947(4) 0.47450(19) 0.0473(11) Uani 1 1 d . . . . .
H5 H 0.550583 0.60832 0.432418 0.057 Uiso 1 1 calc R U . . .
C6 C 0.6495(4) 0.5074(4) 0.5022(2) 0.0521(12) Uani 1 1 d . . . . .
H6 H 0.703864 0.459641 0.479264 0.063 Uiso 1 1 calc R U . . .
C7 C 0.6617(4) 0.4877(4) 0.5634(2) 0.0439(10) Uani 1 1 d . . . . .
H7 H 0.722297 0.425276 0.582959 0.053 Uiso 1 1 calc R U . . .
C8 C 0.5837(3) 0.5610(3) 0.59531(17) 0.0325(8) Uani 1 1 d . . . . .
C9 C 0.5948(3) 0.5487(3) 0.66128(17) 0.0333(8) Uani 1 1 d . . . . .
H9A H 0.626942 0.472228 0.677439 0.04 Uiso 1 1 calc R U . . .
H9B H 0.644594 0.574949 0.673432 0.04 Uiso 1 1 calc R U . . .
C10 C 0.4988(3) 0.6205(3) 0.74917(15) 0.0309(7) Uani 1 1 d . . . . .
H10A H 0.531482 0.549167 0.773108 0.037 Uiso 1 1 calc R U . . .
H10B H 0.425542 0.664626 0.763657 0.037 Uiso 1 1 calc R U . . .
C11 C 0.5690(3) 0.6710(3) 0.75764(15) 0.0304(7) Uani 1 1 d . . . . .
C12 C 0.6498(3) 0.6358(3) 0.80557(17) 0.0372(8) Uani 1 1 d . . . . .
H12 H 0.665741 0.579178 0.83662 0.045 Uiso 1 1 calc R U . . .
C13 C 0.7022(3) 0.6999(3) 0.79878(18) 0.0400(9) Uani 1 1 d . . . . .
H13 H 0.75883 0.693565 0.824641 0.048 Uiso 1 1 calc R U . . .
C14 C 0.6557(3) 0.7752(3) 0.74686(17) 0.0345(8) Uani 1 1 d . . . . .
H14 H 0.675473 0.828051 0.732326 0.041 Uiso 1 1 calc R U . . .
C15 C 0.5732(3) 0.7576(3) 0.71996(15) 0.0295(7) Uani 1 1 d . . . . .
C21 C 0.6027(3) 0.7960(3) 0.59586(16) 0.0312(7) Uani 1 1 d . . . . .
C22 C 0.7131(4) 0.7320(3) 0.60893(19) 0.0408(9) Uani 1 1 d . . . . .
H22 H 0.738934 0.696513 0.648108 0.049 Uiso 1 1 calc R U . . .
C23 C 0.7874(4) 0.7188(4) 0.5651(2) 0.0548(12) Uani 1 1 d . . . . .
H23 H 0.863547 0.674005 0.574279 0.066 Uiso 1 1 calc R U . . .
C24 C 0.7501(5) 0.7709(5) 0.5083(2) 0.0600(13) Uani 1 1 d . . . . .
H24 H 0.800614 0.762145 0.478475 0.072 Uiso 1 1 calc R U . . .
C25 C 0.6398(4) 0.8355(4) 0.4947(2) 0.0471(10) Uani 1 1 d . . . . .
H25 H 0.614811 0.871113 0.455511 0.056 Uiso 1 1 calc R U . . .
C26 C 0.5650(4) 0.8489(3) 0.53775(17) 0.0366(8) Uani 1 1 d . . . . .
H26 H 0.488948 0.893406 0.528164 0.044 Uiso 1 1 calc R U . . .
C27 C 0.4412(3) 0.9619(3) 0.65246(16) 0.0327(8) Uani 1 1 d . . . . .
C28 C 0.5145(4) 1.0027(3) 0.65627(19) 0.0426(9) Uani 1 1 d . . . . .
H28 H 0.590359 0.957835 0.65243 0.051 Uiso 1 1 calc R U . . .
C29 C 0.4772(5) 1.1077(4) 0.6656(2) 0.0515(12) Uani 1 1 d . . . . .
H29 H 0.527628 1.133517 0.669994 0.062 Uiso 1 1 calc R U . . .
C30 C 0.3673(5) 1.1742(3) 0.6683(2) 0.0528(13) Uani 1 1 d . . . . .
H30 H 0.341531 1.246425 0.674101 0.063 Uiso 1 1 calc R U . . .
C31 C 0.2931(5) 1.1359(3) 0.66272(19) 0.0504(12) Uani 1 1 d . . . . .
H31 H 0.216907 1.182476 0.66396 0.06 Uiso 1 1 calc R U . . .
C32 C 0.3305(4) 1.0295(3) 0.65531(17) 0.0383(9) Uani 1 1 d . . . . .
H32 H 0.279996 1.003393 0.65221 0.046 Uiso 1 1 calc R U . . .
C33 C 0.3656(6) 0.7717(5) 0.4266(2) 0.0694(16) Uani 1 1 d . . . . .
H33A H 0.422632 0.783478 0.407254 0.104 Uiso 1 1 calc R U . . .
H33B H 0.294517 0.83578 0.417275 0.104 Uiso 1 1 calc R U . . .
H33C H 0.363754 0.711064 0.412158 0.104 Uiso 1 1 calc R U . . .
C34 C 0.2020(3) 0.5710(3) 0.75781(15) 0.0304(7) Uani 1 1 d . . . . .
C35 C 0.0231(3) 0.5756(3) 0.72992(16) 0.0339(8) Uani 1 1 d . . . . .
C36 C 0.1938(3) 0.4558(3) 0.68489(17) 0.0332(8) Uani 1 1 d . . . . .
C37 C 0.0492(3) 0.3360(3) 0.73666(19) 0.0363(8) Uani 1 1 d . . . . .
C38 C 0.0323(3) 0.2473(3) 0.7445(2) 0.0427(9) Uani 1 1 d . . . . .
H37 H -0.025321 0.246497 0.722967 0.051 Uiso 1 1 calc R U . . .
C39 C 0.1019(4) 0.1609(3) 0.7845(2) 0.0431(10) Uani 1 1 d . . . . .
H38 H 0.090786 0.100436 0.791894 0.052 Uiso 1 1 calc R U . . .
C40 C 0.1877(3) 0.1620(3) 0.81403(18) 0.0360(8) Uani 1 1 d . . . . .
H39 H 0.237012 0.10234 0.841039 0.043 Uiso 1 1 calc R U . . .
C41 C 0.1996(3) 0.2528(3) 0.80307(16) 0.0292(7) Uani 1 1 d . . . . .
C42 C 0.2904(3) 0.2583(3) 0.83393(16) 0.0306(7) Uani 1 1 d . . . . .
H41A H 0.274872 0.265787 0.876173 0.037 Uiso 1 1 calc R U . . .
H41B H 0.359401 0.19119 0.832351 0.037 Uiso 1 1 calc R U . . .
C43 C 0.3672(3) 0.3743(3) 0.84852(15) 0.0280(7) Uani 1 1 d . . . . .
H42A H 0.381603 0.430877 0.828241 0.034 Uiso 1 1 calc R U . . .
H42B H 0.438673 0.309771 0.859157 0.034 Uiso 1 1 calc R U . . .
C44 C 0.3113(3) 0.4102(3) 0.90470(15) 0.0273(7) Uani 1 1 d . . . . .
C45 C 0.1964(3) 0.4741(3) 0.91221(15) 0.0266(7) Uani 1 1 d . . . . .
C46 C 0.1837(3) 0.4895(3) 0.97413(15) 0.0290(7) Uani 1 1 d . . . . .
H45 H 0.116657 0.529354 0.991814 0.035 Uiso 1 1 calc R U . . .
C47 C 0.2891(3) 0.4345(3) 1.00375(15) 0.0312(7) Uani 1 1 d . . . . .
H46 H 0.304746 0.431017 1.044813 0.037 Uiso 1 1 calc R U . . .
C48 C 0.3675(3) 0.3854(3) 0.96129(15) 0.0296(7) Uani 1 1 d . . . . .
H47 H 0.444204 0.343181 0.969401 0.036 Uiso 1 1 calc R U . . .
C49 C 0.2327(4) 0.6905(3) 0.88338(17) 0.0363(8) Uani 1 1 d . . . . .
H49 H 0.180311 0.719772 0.850675 0.044 Uiso 1 1 calc R U . . .
C50 C 0.3465(4) 0.6209(3) 0.88105(18) 0.0400(9) Uani 1 1 d . . . . .
H48 H 0.383284 0.594859 0.846494 0.048 Uiso 1 1 calc R U . . .
C51 C 0.3959(4) 0.5968(4) 0.9395(2) 0.0431(9) Uani 1 1 d . . . . .
H52 H 0.471402 0.552386 0.950663 0.052 Uiso 1 1 calc R U . . .
C52 C 0.3123(4) 0.6509(4) 0.97801(19) 0.0442(10) Uani 1 1 d . . . . .
H51 H 0.322005 0.648998 1.019549 0.053 Uiso 1 1 calc R U . . .
C53 C 0.2112(4) 0.7086(3) 0.94360(19) 0.0405(9) Uani 1 1 d . . . . .
H50 H 0.141704 0.751453 0.958162 0.049 Uiso 1 1 calc R U . . .
C54 C 0.0271(3) 0.4260(3) 0.88345(15) 0.0269(7) Uani 1 1 d . . . . .
C55 C 0.0717(3) 0.3443(3) 0.93114(16) 0.0303(7) Uani 1 1 d . . . . .
H54 H 0.135158 0.332386 0.953133 0.036 Uiso 1 1 calc R U . . .
C56 C 0.0234(4) 0.2803(3) 0.94656(18) 0.0360(8) Uani 1 1 d . . . . .
H55 H 0.054157 0.224242 0.978785 0.043 Uiso 1 1 calc R U . . .
C57 C -0.0698(4) 0.2985(3) 0.91480(19) 0.0385(9) Uani 1 1 d . . . . .
H56 H -0.102863 0.255044 0.925549 0.046 Uiso 1 1 calc R U . . .
C58 C -0.1151(3) 0.3796(3) 0.86752(19) 0.0377(8) Uani 1 1 d . . . . .
H57 H -0.17877 0.391372 0.845846 0.045 Uiso 1 1 calc R U . . .
C59 C -0.0669(3) 0.4436(3) 0.85188(18) 0.0326(7) Uani 1 1 d . . . . .
H58 H -0.098138 0.499526 0.819605 0.039 Uiso 1 1 calc R U . . .
C60 C -0.0168(3) 0.6419(3) 0.86675(16) 0.0291(7) Uani 1 1 d . . . . .
C61 C -0.0876(3) 0.6554(3) 0.91260(16) 0.0307(7) Uani 1 1 d . . . . .
H60 H -0.079695 0.594945 0.938585 0.037 Uiso 1 1 calc R U . . .
C62 C -0.1698(3) 0.7567(3) 0.92049(17) 0.0344(8) Uani 1 1 d . . . . .
H61 H -0.217522 0.764984 0.951812 0.041 Uiso 1 1 calc R U . . .
C63 C -0.1823(4) 0.8449(3) 0.88334(19) 0.0439(10) Uani 1 1 d . . . . .
H62 H -0.238998 0.913959 0.8885 0.053 Uiso 1 1 calc R U . . .
C64 C -0.1108(4) 0.8320(3) 0.8379(2) 0.0539(12) Uani 1 1 d . . . . .
H63 H -0.118031 0.892833 0.812616 0.065 Uiso 1 1 calc R U . . .
C65 C -0.0295(4) 0.7315(3) 0.82936(19) 0.0400(9) Uani 1 1 d . . . . .
H64 H 0.017916 0.72362 0.797875 0.048 Uiso 1 1 calc R U . . .
C66 C -0.1036(5) 0.4291(4) 0.6669(3) 0.0669(16) Uani 1 1 d . . . . .
H65A H -0.077073 0.371468 0.642025 0.1 Uiso 1 1 calc R U . . .
H65B H -0.142527 0.498068 0.641649 0.1 Uiso 1 1 calc R U . . .
H65C H -0.153438 0.421043 0.695088 0.1 Uiso 1 1 calc R U . . .
N1 N 0.4949(3) 0.6496(3) 0.56960(13) 0.0313(6) Uani 1 1 d . . . . .
N2 N 0.4868(3) 0.6093(2) 0.68569(13) 0.0287(6) Uani 1 1 d . . . . .
N3 N 0.1295(3) 0.3408(2) 0.76618(13) 0.0300(6) Uani 1 1 d . . . . .
N4 N 0.3036(2) 0.3497(2) 0.80603(13) 0.0269(6) Uani 1 1 d . . . . .
O1 O 0.2508(3) 0.9411(3) 0.54305(14) 0.0502(8) Uani 1 1 d . . . . .
O2 O 0.2293(3) 0.6696(3) 0.60294(15) 0.0519(8) Uani 1 1 d . . . . .
O3 O 0.2349(2) 0.8549(2) 0.71968(13) 0.0391(6) Uani 1 1 d . . . . .
O4 O 0.3887(3) 0.7495(3) 0.48928(12) 0.0465(7) Uani 1 1 d . . . . .
O5 O 0.2337(2) 0.6321(2) 0.75105(12) 0.0375(6) Uani 1 1 d . . . . .
O6 O -0.0588(3) 0.6432(2) 0.70861(14) 0.0457(7) Uani 1 1 d . . . . .
O7 O 0.2051(3) 0.4555(3) 0.63515(12) 0.0424(7) Uani 1 1 d . . . . .
O8 O -0.0125(2) 0.4244(2) 0.69883(14) 0.0445(7) Uani 1 1 d . . . . .
Fe1 Fe 0.53692(5) 0.79474(5) 0.80410(3) 0.03125(13) Uani 1 1 d D . . . .
C16 C 0.3866(11) 0.8385(16) 0.8397(8) 0.031(3) Uani 0.46(3) 1 d D U P A 1
H16 H 0.339305 0.809677 0.833616 0.038 Uiso 0.46(3) 1 calc R U P A 1
C17 C 0.4691(13) 0.8022(14) 0.8860(5) 0.036(3) Uani 0.46(3) 1 d D U P A 1
H17 H 0.48747 0.744311 0.916603 0.044 Uiso 0.46(3) 1 calc R U P A 1
C18 C 0.5194(11) 0.8687(18) 0.8782(8) 0.041(4) Uani 0.46(3) 1 d D U P A 1
H18 H 0.576884 0.862852 0.90323 0.05 Uiso 0.46(3) 1 calc R U P A 1
C19 C 0.4696(16) 0.9448(11) 0.8271(11) 0.038(4) Uani 0.46(3) 1 d D U P A 1
H19 H 0.488105 0.998126 0.811494 0.045 Uiso 0.46(3) 1 calc R U P A 1
C20 C 0.3879(11) 0.9267(13) 0.8037(8) 0.034(4) Uani 0.46(3) 1 d D U P A 1
H20 H 0.340914 0.966675 0.769543 0.041 Uiso 0.46(3) 1 calc R U P A 1
C16' C 0.4034(14) 0.8340(13) 0.8541(9) 0.043(4) Uani 0.54(3) 1 d D U P A 2
H16' H 0.365124 0.794655 0.862327 0.052 Uiso 0.54(3) 1 calc R U P A 2
C17' C 0.4941(17) 0.8238(11) 0.8887(4) 0.049(4) Uani 0.54(3) 1 d D U P A 2
H17' H 0.528386 0.77473 0.923599 0.058 Uiso 0.54(3) 1 calc R U P A 2
C18' C 0.5239(11) 0.9009(12) 0.8614(7) 0.039(3) Uani 0.54(3) 1 d D U P A 2
H18' H 0.580427 0.913039 0.875508 0.047 Uiso 0.54(3) 1 calc R U P A 2
C19' C 0.4541(13) 0.9558(8) 0.8098(7) 0.031(3) Uani 0.54(3) 1 d D U P A 2
H19' H 0.455952 1.011053 0.783177 0.037 Uiso 0.54(3) 1 calc R U P A 2
C20' C 0.3813(10) 0.9146(12) 0.8045(8) 0.034(3) Uani 0.54(3) 1 d D U P A 2
H20' H 0.326779 0.936515 0.773419 0.041 Uiso 0.54(3) 1 calc R U P A 2
Fe2 Fe 0.28098(5) 0.54759(4) 0.93706(2) 0.02671(12) Uani 1 1 d . . . . .
Mn1 Mn 0.38456(5) 0.74769(4) 0.62800(2) 0.02740(12) Uani 1 1 d . . . . .
Mn2 Mn 0.15567(5) 0.47338(4) 0.76240(2) 0.02629(12) Uani 1 1 d . . . . .
Mn3 Mn 0.63395(5) 0.26389(5) 0.76769(3) 0.03116(13) Uani 1 1 d . . . . .
P1 P 0.49786(7) 0.81868(7) 0.64971(4) 0.02603(17) Uani 1 1 d . . . . .
P2 P 0.08999(7) 0.50822(7) 0.85658(4) 0.02467(16) Uani 1 1 d . . . . .
Br1 Br 0.46412(3) 0.38413(3) 0.69894(2) 0.02762(9) Uani 1 1 d . . . . .
Br2 Br 0.63580(3) 0.35681(3) 0.85350(2) 0.03480(10) Uani 1 1 d . . . . .
Br3 Br 0.61370(4) 0.10550(4) 0.80457(2) 0.05141(13) Uani 1 1 d . . . . .
Br4 Br 0.79002(4) 0.22507(4) 0.70325(2) 0.04998(12) Uani 1 1 d . . . . .
Cl3 Cl 0.041(2) 0.162(3) 0.6032(14) 0.084(5) Uani 0.12 1 d D U P B 1
C69 C -0.043(5) 0.126(4) 0.576(3) 0.082(4) Uani 0.12 1 d D U P B 1
H69A H -0.00043 0.054169 0.563009 0.099 Uiso 0.12 1 calc R U P B 1
H69B H -0.091559 0.121383 0.606579 0.099 Uiso 0.12 1 calc R U P B 1
Cl4 Cl -0.1171(16) 0.2121(19) 0.5185(10) 0.094(5) Uani 0.12 1 d D U P B 1
Cl3' Cl 0.0615(8) 0.1422(10) 0.6064(6) 0.065(2) Uani 0.24 1 d D U P C 2
C69' C -0.0308(18) 0.2093(19) 0.5538(9) 0.078(4) Uani 0.24 1 d D U P C 2
H69C H -0.00105 0.249379 0.52854 0.093 Uiso 0.24 1 calc R U P C 2
H69D H -0.092618 0.263245 0.573225 0.093 Uiso 0.24 1 calc R U P C 2
Cl4' Cl -0.0877(8) 0.1717(8) 0.5074(4) 0.080(2) Uani 0.24 1 d D U P C 2
Cl3" Cl -0.0255(12) 0.1076(13) 0.5720(7) 0.088(4) Uani 0.13 1 d D U P D 3
C69" C -0.016(5) 0.178(2) 0.5117(14) 0.086(5) Uani 0.13 1 d D U P D 3
H69E H -0.066282 0.179679 0.480537 0.103 Uiso 0.13 1 calc R U P D 3
H69F H 0.058854 0.138201 0.498534 0.103 Uiso 0.13 1 calc R U P D 3
Cl4" Cl -0.0416(9) 0.3033(12) 0.5120(7) 0.091(3) Uani 0.13 1 d D U P D 3
Cl3A Cl -0.0166(15) 0.0314(14) 0.6021(8) 0.092(4) Uani 0.11 1 d D U P E 4
C69A C -0.017(4) -0.083(2) 0.6018(12) 0.074(7) Uani 0.11 1 d D U P E 4
H69G H 0.045969 -0.131654 0.580756 0.089 Uiso 0.11 1 calc R U P E 4
H69H H -0.085065 -0.070628 0.58085 0.089 Uiso 0.11 1 calc R U P E 4
Cl4A Cl -0.0097(18) -0.1370(14) 0.6717(10) 0.088(5) Uani 0.11 1 d D U P E 4
Cl3B Cl -0.0018(3) -0.1104(3) 0.69637(17) 0.0545(9) Uani 0.4 1 d D U P F 5
C69B C -0.1396(8) -0.0741(9) 0.6804(5) 0.054(3) Uani 0.4 1 d D U P F 5
H69I H -0.155053 -0.126649 0.704877 0.065 Uiso 0.4 1 calc R U P F 5
H69J H -0.185026 -0.004306 0.694496 0.065 Uiso 0.4 1 calc R U P F 5
Cl4B Cl -0.1832(3) -0.0643(3) 0.61276(17) 0.0658(9) Uani 0.4 1 d D U P F 5
H4 H 0.349(4) 0.328(4) 0.775(2) 0.038(12) Uiso 1 1 d . . . . .
H2 H 0.452(4) 0.566(4) 0.687(2) 0.043(13) Uiso 1 1 d . . . . .

loop_
_atom_site_aniso_label
_atom_site_aniso_U_11
_atom_site_aniso_U_22
_atom_site_aniso_U_33
_atom_site_aniso_U_23
_atom_site_aniso_U_13
_atom_site_aniso_U_12
C1 0.041(2) 0.043(2) 0.0322(19) -0.0063(16) 0.0034(16) -0.0223(18)
C2 0.044(2) 0.039(2) 0.0310(19) -0.0061(15) 0.0135(16) -0.0145(18)
C3 0.0361(19) 0.0283(17) 0.0362(18) -0.0029(14) 0.0041(15) -0.0200(15)
C4 0.048(2) 0.049(2) 0.0295(18) -0.0129(16) 0.0107(16) -0.034(2)
C5 0.064(3) 0.070(3) 0.0308(19) -0.023(2) 0.0159(19) -0.047(3)
C6 0.052(3) 0.069(3) 0.050(3) -0.034(2) 0.019(2) -0.035(2)
C7 0.042(2) 0.048(2) 0.048(2) -0.0254(19) 0.0107(18) -0.0229(19)
C8 0.039(2) 0.0323(18) 0.0362(19) -0.0144(14) 0.0101(15) -0.0225(16)
C9 0.038(2) 0.0305(18) 0.0353(19) -0.0085(14) 0.0067(15) -0.0189(16)
C10 0.042(2) 0.0245(16) 0.0253(16) 0.0016(12) 0.0044(14) -0.0168(15)
C11 0.043(2) 0.0227(16) 0.0263(16) -0.0042(12) 0.0049(14) -0.0159(15)
C12 0.045(2) 0.0305(18) 0.0288(18) -0.0045(14) -0.0010(15) -0.0122(16)
C13 0.039(2) 0.039(2) 0.037(2) -0.0108(16) -0.0025(16) -0.0128(17)
C14 0.037(2) 0.0348(19) 0.0363(19) -0.0112(15) 0.0049(15) -0.0193(16)
C15 0.0390(19) 0.0253(16) 0.0275(16) -0.0048(13) 0.0061(14) -0.0179(15)
C21 0.043(2) 0.0296(17) 0.0298(17) -0.0051(13) 0.0110(15) -0.0247(16)
C22 0.043(2) 0.040(2) 0.040(2) -0.0052(16) 0.0112(17) -0.0195(18)
C23 0.043(2) 0.063(3) 0.050(3) -0.004(2) 0.017(2) -0.019(2)
C24 0.065(3) 0.072(3) 0.046(3) -0.011(2) 0.030(2) -0.034(3)
C25 0.060(3) 0.050(2) 0.034(2) -0.0017(18) 0.0148(19) -0.030(2)
C26 0.048(2) 0.039(2) 0.0304(18) -0.0049(15) 0.0105(16) -0.0270(18)
C27 0.049(2) 0.0267(17) 0.0249(16) -0.0029(13) 0.0080(15) -0.0205(16)
C28 0.060(3) 0.033(2) 0.045(2) -0.0058(16) 0.0063(19) -0.030(2)
C29 0.084(4) 0.039(2) 0.044(2) -0.0069(18) 0.007(2) -0.039(3)
C30 0.094(4) 0.030(2) 0.040(2) -0.0077(16) 0.017(2) -0.033(2)
C31 0.071(3) 0.031(2) 0.038(2) -0.0052(16) 0.025(2) -0.016(2)
C32 0.054(2) 0.0263(17) 0.0334(19) -0.0038(14) 0.0169(17) -0.0183(17)
C33 0.095(4) 0.081(4) 0.025(2) -0.004(2) -0.003(2) -0.037(3)
C34 0.0350(18) 0.0346(18) 0.0198(15) -0.0032(13) 0.0034(13) -0.0154(15)
C35 0.037(2) 0.041(2) 0.0292(17) -0.0086(15) 0.0056(15) -0.0222(17)
C36 0.0342(19) 0.0329(18) 0.0346(19) -0.0068(14) 0.0015(15) -0.0173(16)
C37 0.0301(18) 0.037(2) 0.044(2) -0.0154(16) 0.0047(15) -0.0162(16)
C38 0.035(2) 0.044(2) 0.059(3) -0.023(2) 0.0061(18) -0.0233(18)
C39 0.043(2) 0.041(2) 0.060(3) -0.0200(19) 0.0146(19) -0.0280(19)
C40 0.042(2) 0.0311(18) 0.041(2) -0.0129(15) 0.0122(16) -0.0208(17)
C41 0.0284(17) 0.0293(17) 0.0335(17) -0.0115(13) 0.0099(14) -0.0152(14)
C42 0.0373(19) 0.0278(17) 0.0312(17) -0.0035(13) 0.0036(14) -0.0194(15)
C43 0.0305(17) 0.0352(18) 0.0242(15) -0.0057(13) 0.0043(13) -0.0202(15)
C44 0.0339(18) 0.0272(16) 0.0273(16) -0.0031(12) 0.0026(13) -0.0200(14)
C45 0.0352(18) 0.0266(16) 0.0267(16) -0.0031(12) 0.0046(13) -0.0219(14)
C46 0.0404(19) 0.0300(17) 0.0265(16) -0.0025(13) 0.0074(14) -0.0252(16)
C47 0.043(2) 0.0335(18) 0.0239(16) 0.0012(13) 0.0039(14) -0.0243(16)
C48 0.0337(18) 0.0315(17) 0.0261(16) -0.0014(13) 0.0024(13) -0.0181(15)
C49 0.056(2) 0.0324(18) 0.0305(18) -0.0009(14) 0.0022(16) -0.0298(18)
C50 0.059(3) 0.045(2) 0.036(2) -0.0075(16) 0.0164(18) -0.041(2)
C51 0.050(2) 0.050(2) 0.048(2) -0.0009(18) 0.0009(19) -0.039(2)
C52 0.073(3) 0.048(2) 0.0330(19) -0.0078(17) 0.0015(19) -0.046(2)
C53 0.058(3) 0.0331(19) 0.041(2) -0.0089(16) 0.0120(18) -0.0291(19)
C54 0.0296(17) 0.0259(16) 0.0297(16) -0.0083(13) 0.0071(13) -0.0160(14)
C55 0.0385(19) 0.0320(17) 0.0276(16) -0.0081(13) 0.0096(14) -0.0220(16)
C56 0.048(2) 0.0346(19) 0.0359(19) -0.0083(15) 0.0117(16) -0.0271(18)
C57 0.047(2) 0.042(2) 0.046(2) -0.0174(17) 0.0172(18) -0.0335(19)
C58 0.0334(19) 0.039(2) 0.049(2) -0.0131(17) 0.0082(16) -0.0222(17)
C59 0.0293(18) 0.0316(18) 0.041(2) -0.0077(15) 0.0053(15) -0.0170(15)
C60 0.0320(18) 0.0260(16) 0.0329(17) -0.0072(13) 0.0035(14) -0.0161(14)
C61 0.0358(19) 0.0289(17) 0.0279(16) -0.0051(13) 0.0021(14) -0.0158(15)
C62 0.037(2) 0.0356(19) 0.0305(17) -0.0124(14) 0.0048(15) -0.0162(16)
C63 0.049(2) 0.0254(18) 0.041(2) -0.0055(15) 0.0033(18) -0.0052(17)
C64 0.066(3) 0.026(2) 0.053(3) 0.0030(18) 0.012(2) -0.012(2)
C65 0.047(2) 0.0259(18) 0.042(2) -0.0021(15) 0.0120(17) -0.0144(17)
C66 0.051(3) 0.054(3) 0.095(4) -0.013(3) -0.031(3) -0.024(2)
N1 0.0429(17) 0.0358(16) 0.0268(14) -0.0091(12) 0.0091(12) -0.0271(14)
N2 0.0369(16) 0.0250(14) 0.0284(14) -0.0046(11) 0.0074(12) -0.0180(13)
N3 0.0308(15) 0.0322(15) 0.0311(15) -0.0099(12) 0.0060(12) -0.0171(13)
N4 0.0290(14) 0.0285(14) 0.0263(14) -0.0046(11) 0.0029(11) -0.0162(12)
O1 0.0520(19) 0.0442(17) 0.0395(16) 0.0052(13) -0.0049(14) -0.0134(15)
O2 0.057(2) 0.063(2) 0.0504(18) -0.0187(15) 0.0089(15) -0.0385(18)
O3 0.0422(15) 0.0397(15) 0.0393(14) -0.0112(12) 0.0151(12) -0.0218(13)
O4 0.066(2) 0.0520(18) 0.0259(13) -0.0046(12) 0.0013(13) -0.0324(16)
O5 0.0511(17) 0.0362(14) 0.0348(14) -0.0035(11) 0.0079(12) -0.0291(13)
O6 0.0403(16) 0.0439(16) 0.0424(16) 0.0016(13) -0.0058(13) -0.0136(14)
O7 0.0494(17) 0.0544(17) 0.0246(13) -0.0076(11) 0.0038(11) -0.0254(14)
O8 0.0373(15) 0.0454(16) 0.0534(18) -0.0101(13) -0.0091(13) -0.0212(13)
Fe1 0.0397(3) 0.0281(3) 0.0262(3) -0.0076(2) 0.0033(2) -0.0156(2)
C16 0.046(5) 0.035(5) 0.020(6) -0.014(4) 0.007(4) -0.023(4)
C17 0.054(6) 0.034(6) 0.027(5) -0.012(4) 0.005(4) -0.023(5)
C18 0.050(6) 0.049(9) 0.034(7) -0.026(6) 0.008(5) -0.026(6)
C19 0.058(8) 0.034(6) 0.040(9) -0.025(5) 0.017(7) -0.033(6)
C20 0.038(6) 0.022(5) 0.032(6) -0.006(4) 0.011(5) -0.006(5)
C16' 0.074(8) 0.032(5) 0.036(8) -0.014(5) 0.027(6) -0.034(6)
C17' 0.090(10) 0.024(5) 0.021(4) -0.006(3) 0.003(4) -0.018(5)
C18' 0.046(5) 0.035(6) 0.033(6) -0.009(4) 0.001(4) -0.015(4)
C19' 0.045(5) 0.029(4) 0.023(5) -0.005(3) 0.002(4) -0.022(3)
C20' 0.048(6) 0.033(6) 0.036(6) -0.012(4) 0.007(4) -0.031(5)
Fe2 0.0376(3) 0.0316(3) 0.0214(2) -0.0041(2) 0.0054(2) -0.0249(2)
Mn1 0.0335(3) 0.0287(3) 0.0248(3) -0.0049(2) 0.0055(2) -0.0185(2)
Mn2 0.0299(3) 0.0292(3) 0.0234(3) -0.0047(2) 0.0026(2) -0.0169(2)
Mn3 0.0346(3) 0.0303(3) 0.0336(3) -0.0003(2) -0.0009(2) -0.0204(2)
P1 0.0351(4) 0.0235(4) 0.0242(4) -0.0033(3) 0.0059(3) -0.0178(3)
P2 0.0286(4) 0.0246(4) 0.0250(4) -0.0040(3) 0.0047(3) -0.0161(3)
Br1 0.03387(19) 0.02788(17) 0.02551(16) -0.00353(12) 0.00328(13) -0.01838(15)
Br2 0.0408(2) 0.0404(2) 0.03294(19) -0.00131(15) -0.00226(15) -0.02809(18)
Br3 0.0586(3) 0.0340(2) 0.0665(3) 0.0117(2) -0.0131(2) -0.0301(2)
Br4 0.0376(2) 0.0678(3) 0.0515(3) -0.0113(2) 0.00531(19) -0.0302(2)
Cl3 0.058(8) 0.089(9) 0.081(7) -0.028(7) 0.028(6) -0.013(7)
C69 0.062(7) 0.095(7) 0.067(6) -0.011(6) 0.014(6) -0.019(6)
Cl4 0.067(7) 0.102(9) 0.074(7) 0.018(7) -0.001(6) -0.015(7)
Cl3' 0.036(4) 0.075(5) 0.080(4) -0.040(4) 0.002(3) -0.017(4)
C69' 0.060(6) 0.092(7) 0.070(6) -0.027(5) 0.011(5) -0.023(6)
Cl4' 0.079(5) 0.091(6) 0.056(4) -0.002(3) -0.011(3) -0.031(4)
Cl3" 0.058(6) 0.107(7) 0.078(6) -0.005(5) 0.025(5) -0.024(5)
C69" 0.058(7) 0.102(7) 0.072(7) -0.010(6) 0.012(6) -0.019(7)
Cl4" 0.036(5) 0.116(7) 0.099(8) -0.046(6) -0.004(5) -0.012(5)
Cl3A 0.090(8) 0.089(8) 0.096(8) -0.021(6) 0.036(7) -0.039(7)
C69A 0.059(13) 0.072(12) 0.085(13) -0.022(12) 0.042(13) -0.024(11)
Cl4A 0.081(8) 0.058(7) 0.104(10) 0.004(7) 0.041(8) -0.022(6)
Cl3B 0.0379(14) 0.061(2) 0.0579(19) 0.0200(16) -0.0045(14) -0.0242(14)
C69B 0.032(4) 0.042(5) 0.068(5) 0.025(5) 0.012(4) -0.008(4)
Cl4B 0.0563(17) 0.0558(17) 0.078(2) -0.0289(16) -0.0065(15) -0.0168(14)

loop_
_atom_type_symbol
_atom_type_description
_atom_type_scat_dispersion_real
_atom_type_scat_dispersion_imag
_atom_type_scat_source
C C 0.0181 0.0091 'International Tables Vol C Tables 4.2.6.8 and 6.1.1.4'
H H 0 0 'International Tables Vol C Tables 4.2.6.8 and 6.1.1.4'
N N 0.0311 0.018 'International Tables Vol C Tables 4.2.6.8 and 6.1.1.4'
O O 0.0492 0.0322 'International Tables Vol C Tables 4.2.6.8 and 6.1.1.4'
Fe Fe -1.1336 3.1974 'International Tables Vol C Tables 4.2.6.8 and 6.1.1.4'
Mn Mn -0.5299 2.8052 'International Tables Vol C Tables 4.2.6.8 and 6.1.1.4'
P P 0.2955 0.4335 'International Tables Vol C Tables 4.2.6.8 and 6.1.1.4'
Cl Cl 0.3639 0.7018 'International Tables Vol C Tables 4.2.6.8 and 6.1.1.4'
Br Br -0.6763 1.2805 'International Tables Vol C Tables 4.2.6.8 and 6.1.1.4'

loop_
_geom_angle_atom_site_label_1
_geom_angle_atom_site_label_2
_geom_angle_atom_site_label_3
_geom_angle
_geom_angle_site_symmetry_1
_geom_angle_site_symmetry_3
_geom_angle_publ_flag
O1 C1 Mn1 176.8(4) . . ?
O2 C2 Mn1 174.6(4) . . ?
O3 C3 Mn1 176.8(3) . . ?
O4 C4 N1 112.6(3) . . ?
O4 C4 C5 124.8(4) . . ?
N1 C4 C5 122.6(4) . . ?
C6 C5 C4 118.1(4) . . ?
C6 C5 H5 121 . . ?
C4 C5 H5 121 . . ?
C5 C6 C7 120.5(4) . . ?
C5 C6 H6 119.7 . . ?
C7 C6 H6 119.7 . . ?
C8 C7 C6 118.2(5) . . ?
C8 C7 H7 120.9 . . ?
C6 C7 H7 120.9 . . ?
N1 C8 C7 123.1(4) . . ?
N1 C8 C9 115.5(3) . . ?
C7 C8 C9 121.3(4) . . ?
N2 C9 C8 110.4(3) . . ?
N2 C9 H9A 109.6 . . ?
C8 C9 H9A 109.6 . . ?
N2 C9 H9B 109.6 . . ?
C8 C9 H9B 109.6 . . ?
H9A C9 H9B 108.1 . . ?
N2 C10 C11 111.9(3) . . ?
N2 C10 H10A 109.2 . . ?
C11 C10 H10A 109.2 . . ?
N2 C10 H10B 109.2 . . ?
C11 C10 H10B 109.2 . . ?
H10A C10 H10B 107.9 . . ?
C12 C11 C15 107.7(3) . . ?
C12 C11 C10 123.8(3) . . ?
C15 C11 C10 128.5(3) . . ?
C12 C11 Fe1 70.3(2) . . ?
C15 C11 Fe1 69.21(19) . . ?
C10 C11 Fe1 127.9(3) . . ?
C13 C12 C11 108.4(3) . . ?
C13 C12 Fe1 69.5(2) . . ?
C11 C12 Fe1 68.8(2) . . ?
C13 C12 H12 125.8 . . ?
C11 C12 H12 125.8 . . ?
Fe1 C12 H12 127.5 . . ?
C12 C13 C14 108.6(4) . . ?
C12 C13 Fe1 70.2(2) . . ?
C14 C13 Fe1 68.8(2) . . ?
C12 C13 H13 125.7 . . ?
C14 C13 H13 125.7 . . ?
Fe1 C13 H13 126.9 . . ?
C13 C14 C15 108.3(3) . . ?
C13 C14 Fe1 70.5(2) . . ?
C15 C14 Fe1 69.7(2) . . ?
C13 C14 H14 125.8 . . ?
C15 C14 H14 125.8 . . ?
Fe1 C14 H14 125.6 . . ?
C14 C15 C11 107.0(3) . . ?
C14 C15 P1 128.3(3) . . ?
C11 C15 P1 124.5(3) . . ?
C14 C15 Fe1 68.8(2) . . ?
C11 C15 Fe1 69.22(19) . . ?
P1 C15 Fe1 131.7(2) . . ?
C22 C21 C26 119.5(4) . . ?
C22 C21 P1 124.3(3) . . ?
C26 C21 P1 116.3(3) . . ?
C21 C22 C23 120.5(4) . . ?
C21 C22 H22 119.8 . . ?
C23 C22 H22 119.8 . . ?
C24 C23 C22 119.8(5) . . ?
C24 C23 H23 120.1 . . ?
C22 C23 H23 120.1 . . ?
C25 C24 C23 120.3(4) . . ?
C25 C24 H24 119.8 . . ?
C23 C24 H24 119.8 . . ?
C24 C25 C26 120.6(4) . . ?
C24 C25 H25 119.7 . . ?
C26 C25 H25 119.7 . . ?
C25 C26 C21 119.4(4) . . ?
C25 C26 H26 120.3 . . ?
C21 C26 H26 120.3 . . ?
C32 C27 C28 119.0(4) . . ?
C32 C27 P1 122.6(3) . . ?
C28 C27 P1 118.2(3) . . ?
C29 C28 C27 120.7(5) . . ?
C29 C28 H28 119.7 . . ?
C27 C28 H28 119.7 . . ?
C30 C29 C28 119.9(5) . . ?
C30 C29 H29 120.1 . . ?
C28 C29 H29 120.1 . . ?
C29 C30 C31 120.1(4) . . ?
C29 C30 H30 119.9 . . ?
C31 C30 H30 119.9 . . ?
C32 C31 C30 120.2(5) . . ?
C32 C31 H31 119.9 . . ?
C30 C31 H31 119.9 . . ?
C27 C32 C31 120.0(4) . . ?
C27 C32 H32 120 . . ?
C31 C32 H32 120 . . ?
O4 C33 H33A 109.5 . . ?
O4 C33 H33B 109.5 . . ?
H33A C33 H33B 109.5 . . ?
O4 C33 H33C 109.5 . . ?
H33A C33 H33C 109.5 . . ?
H33B C33 H33C 109.5 . . ?
O5 C34 Mn2 175.4(3) . . ?
O6 C35 Mn2 176.9(4) . . ?
O7 C36 Mn2 171.6(4) . . ?
O8 C37 N3 113.4(3) . . ?
O8 C37 C38 123.5(4) . . ?
N3 C37 C38 123.1(4) . . ?
C39 C38 C37 118.0(4) . . ?
C39 C38 H37 121 . . ?
C37 C38 H37 121 . . ?
C38 C39 C40 120.2(4) . . ?
C38 C39 H38 119.9 . . ?
C40 C39 H38 119.9 . . ?
C39 C40 C41 118.1(4) . . ?
C39 C40 H39 120.9 . . ?
C41 C40 H39 120.9 . . ?
N3 C41 C40 122.9(3) . . ?
N3 C41 C42 116.7(3) . . ?
C40 C41 C42 120.3(3) . . ?
N4 C42 C41 111.1(3) . . ?
N4 C42 H41A 109.4 . . ?
C41 C42 H41A 109.4 . . ?
N4 C42 H41B 109.4 . . ?
C41 C42 H41B 109.4 . . ?
H41A C42 H41B 108 . . ?
N4 C43 C44 114.4(3) . . ?
N4 C43 H42A 108.7 . . ?
C44 C43 H42A 108.7 . . ?
N4 C43 H42B 108.7 . . ?
C44 C43 H42B 108.7 . . ?
H42A C43 H42B 107.6 . . ?
C48 C44 C45 107.7(3) . . ?
C48 C44 C43 124.0(3) . . ?
C45 C44 C43 128.3(3) . . ?
C48 C44 Fe2 70.0(2) . . ?
C45 C44 Fe2 69.38(19) . . ?
C43 C44 Fe2 125.7(2) . . ?
C44 C45 C46 107.5(3) . . ?
C44 C45 P2 124.7(3) . . ?
C46 C45 P2 127.2(3) . . ?
C44 C45 Fe2 69.40(19) . . ?
C46 C45 Fe2 68.97(19) . . ?
P2 C45 Fe2 134.32(18) . . ?
C47 C46 C45 107.9(3) . . ?
C47 C46 Fe2 70.1(2) . . ?
C45 C46 Fe2 69.47(18) . . ?
C47 C46 H45 126 . . ?
C45 C46 H45 126 . . ?
Fe2 C46 H45 126 . . ?
C46 C47 C48 108.3(3) . . ?
C46 C47 Fe2 69.27(19) . . ?
C48 C47 Fe2 69.9(2) . . ?
C46 C47 H46 125.8 . . ?
C48 C47 H46 125.8 . . ?
Fe2 C47 H46 126.6 . . ?
C44 C48 C47 108.5(3) . . ?
C44 C48 Fe2 69.3(2) . . ?
C47 C48 Fe2 69.4(2) . . ?
C44 C48 H47 125.7 . . ?
C47 C48 H47 125.7 . . ?
Fe2 C48 H47 127.2 . . ?
C50 C49 C53 107.8(4) . . ?
C50 C49 Fe2 68.7(2) . . ?
C53 C49 Fe2 69.9(2) . . ?
C50 C49 H49 126.1 . . ?
C53 C49 H49 126.1 . . ?
Fe2 C49 H49 126.9 . . ?
C49 C50 C51 108.3(4) . . ?
C49 C50 Fe2 70.7(2) . . ?
C51 C50 Fe2 69.7(2) . . ?
C49 C50 H48 125.9 . . ?
C51 C50 H48 125.9 . . ?
Fe2 C50 H48 125.3 . . ?
C52 C51 C50 107.8(4) . . ?
C52 C51 Fe2 70.3(2) . . ?
C50 C51 Fe2 69.3(2) . . ?
C52 C51 H52 126.1 . . ?
C50 C51 H52 126.1 . . ?
Fe2 C51 H52 125.9 . . ?
C51 C52 C53 108.2(4) . . ?
C51 C52 Fe2 69.2(2) . . ?
C53 C52 Fe2 70.1(2) . . ?
C51 C52 H51 125.9 . . ?
C53 C52 H51 125.9 . . ?
Fe2 C52 H51 126.4 . . ?
C52 C53 C49 107.9(4) . . ?
C52 C53 Fe2 69.4(2) . . ?
C49 C53 Fe2 69.7(2) . . ?
C52 C53 H50 126.1 . . ?
C49 C53 H50 126.1 . . ?
Fe2 C53 H50 126.4 . . ?
C55 C54 C59 119.4(3) . . ?
C55 C54 P2 123.3(3) . . ?
C59 C54 P2 117.2(3) . . ?
C56 C55 C54 120.1(4) . . ?
C56 C55 H54 119.9 . . ?
C54 C55 H54 119.9 . . ?
C57 C56 C55 119.8(4) . . ?
C57 C56 H55 120.1 . . ?
C55 C56 H55 120.1 . . ?
C58 C57 C56 120.7(3) . . ?
C58 C57 H56 119.7 . . ?
C56 C57 H56 119.7 . . ?
C57 C58 C59 119.7(4) . . ?
C57 C58 H57 120.1 . . ?
C59 C58 H57 120.1 . . ?
C58 C59 C54 120.3(4) . . ?
C58 C59 H58 119.9 . . ?
C54 C59 H58 119.9 . . ?
C65 C60 C61 118.9(3) . . ?
C65 C60 P2 121.1(3) . . ?
C61 C60 P2 120.0(3) . . ?
C62 C61 C60 120.4(3) . . ?
C62 C61 H60 119.8 . . ?
C60 C61 H60 119.8 . . ?
C63 C62 C61 120.5(4) . . ?
C63 C62 H61 119.7 . . ?
C61 C62 H61 119.7 . . ?
C62 C63 C64 119.3(4) . . ?
C62 C63 H62 120.4 . . ?
C64 C63 H62 120.4 . . ?
C65 C64 C63 120.7(4) . . ?
C65 C64 H63 119.7 . . ?
C63 C64 H63 119.7 . . ?
C64 C65 C60 120.2(4) . . ?
C64 C65 H64 119.9 . . ?
C60 C65 H64 119.9 . . ?
O8 C66 H65A 109.5 . . ?
O8 C66 H65B 109.5 . . ?
H65A C66 H65B 109.5 . . ?
O8 C66 H65C 109.5 . . ?
H65A C66 H65C 109.5 . . ?
H65B C66 H65C 109.5 . . ?
C4 N1 C8 117.3(3) . . ?
C4 N1 Mn1 126.4(3) . . ?
C8 N1 Mn1 116.1(2) . . ?
C9 N2 C10 111.1(3) . . ?
C9 N2 Mn1 111.5(2) . . ?
C10 N2 Mn1 117.7(2) . . ?
C9 N2 H2 107(3) . . ?
C10 N2 H2 104(3) . . ?
Mn1 N2 H2 105(3) . . ?
C37 N3 C41 117.5(3) . . ?
C37 N3 Mn2 126.3(3) . . ?
C41 N3 Mn2 116.2(2) . . ?
C42 N4 C43 109.2(3) . . ?
C42 N4 Mn2 111.7(2) . . ?
C43 N4 Mn2 120.4(2) . . ?
C42 N4 H4 108(3) . . ?
C43 N4 H4 104(3) . . ?
Mn2 N4 H4 103(3) . . ?
C4 O4 C33 117.5(4) . . ?
C37 O8 C66 117.8(4) . . ?
C20' Fe1 C14 130.7(6) . . ?
C14 Fe1 C19 109.0(5) . . ?
C14 Fe1 C20 126.5(5) . . ?
C19 Fe1 C20 40.3(4) . . ?
C20' Fe1 C17' 69.0(5) . . ?
C14 Fe1 C17' 142.7(8) . . ?
C20' Fe1 C15 110.3(5) . . ?
C14 Fe1 C15 41.54(15) . . ?
C19 Fe1 C15 125.0(7) . . ?
C20 Fe1 C15 110.7(6) . . ?
C17' Fe1 C15 175.0(7) . . ?
C20' Fe1 C11 119.6(5) . . ?
C14 Fe1 C11 69.64(15) . . ?
C19 Fe1 C11 161.1(7) . . ?
C20 Fe1 C11 124.4(6) . . ?
C17' Fe1 C11 134.0(6) . . ?
C15 Fe1 C11 41.57(13) . . ?
C20' Fe1 C16' 41.2(4) . . ?
C14 Fe1 C16' 171.9(5) . . ?
C17' Fe1 C16' 41.0(5) . . ?
C15 Fe1 C16' 135.4(7) . . ?
C11 Fe1 C16' 112.9(5) . . ?
C14 Fe1 C18 122.2(5) . . ?
C19 Fe1 C18 40.6(5) . . ?
C20 Fe1 C18 67.6(6) . . ?
C15 Fe1 C18 160.1(7) . . ?
C11 Fe1 C18 156.3(8) . . ?
C20' Fe1 C13 167.6(5) . . ?
C14 Fe1 C13 40.68(16) . . ?
C19 Fe1 C13 123.2(6) . . ?
C20 Fe1 C13 161.1(6) . . ?
C17' Fe1 C13 112.7(6) . . ?
C15 Fe1 C13 69.07(16) . . ?
C11 Fe1 C13 68.79(16) . . ?
C16' Fe1 C13 147.2(6) . . ?
C18 Fe1 C13 105.9(4) . . ?
C20' Fe1 C19' 40.4(4) . . ?
C14 Fe1 C19' 105.3(4) . . ?
C17' Fe1 C19' 68.5(4) . . ?
C15 Fe1 C19' 114.5(4) . . ?
C11 Fe1 C19' 149.4(5) . . ?
C16' Fe1 C19' 68.4(5) . . ?
C13 Fe1 C19' 127.7(5) . . ?
C20' Fe1 C12 151.9(5) . . ?
C14 Fe1 C12 68.58(16) . . ?
C19 Fe1 C12 157.5(7) . . ?
C20 Fe1 C12 158.4(6) . . ?
C17' Fe1 C12 109.0(3) . . ?
C15 Fe1 C12 69.07(15) . . ?
C11 Fe1 C12 40.85(15) . . ?
C16' Fe1 C12 118.6(5) . . ?
C18 Fe1 C12 120.3(6) . . ?
C13 Fe1 C12 40.35(17) . . ?
C19' Fe1 C12 167.0(5) . . ?
C17 C16 C20 107.3(11) . . ?
C17 C16 Fe1 70.1(6) . . ?
C20 C16 Fe1 68.4(6) . . ?
C17 C16 H16 126.4 . . ?
C20 C16 H16 126.4 . . ?
Fe1 C16 H16 126.7 . . ?
C16 C17 C18 107.5(10) . . ?
C16 C17 Fe1 69.8(6) . . ?
C18 C17 Fe1 69.0(6) . . ?
C16 C17 H17 126.3 . . ?
C18 C17 H17 126.3 . . ?
Fe1 C17 H17 126.5 . . ?
C19 C18 C17 108.8(9) . . ?
C19 C18 Fe1 69.1(6) . . ?
C17 C18 Fe1 70.6(6) . . ?
C19 C18 H18 125.6 . . ?
C17 C18 H18 125.6 . . ?
Fe1 C18 H18 126.3 . . ?
C20 C19 C18 107.3(10) . . ?
C20 C19 Fe1 69.9(6) . . ?
C18 C19 Fe1 70.3(6) . . ?
C20 C19 H19 126.4 . . ?
C18 C19 H19 126.4 . . ?
Fe1 C19 H19 125.1 . . ?
C19 C20 C16 109.2(11) . . ?
C19 C20 Fe1 69.8(6) . . ?
C16 C20 Fe1 70.8(6) . . ?
C19 C20 H20 125.4 . . ?
C16 C20 H20 125.4 . . ?
Fe1 C20 H20 125.6 . . ?
C17' C16' C20' 107.2(9) . . ?
C17' C16' Fe1 69.3(6) . . ?
C20' C16' Fe1 68.7(6) . . ?
C17' C16' H16' 126.4 . . ?
C20' C16' H16' 126.4 . . ?
Fe1 C16' H16' 127.2 . . ?
C16' C17' C18' 107.8(8) . . ?
C16' C17' Fe1 69.7(6) . . ?
C18' C17' Fe1 70.5(6) . . ?
C16' C17' H17' 126.1 . . ?
C18' C17' H17' 126.1 . . ?
Fe1 C17' H17' 125.2 . . ?
C19' C18' C17' 107.9(9) . . ?
C19' C18' Fe1 69.5(6) . . ?
C17' C18' Fe1 68.6(5) . . ?
C19' C18' H18' 126 . . ?
C17' C18' H18' 126 . . ?
Fe1 C18' H18' 127.4 . . ?
C20' C19' C18' 108.5(9) . . ?
C20' C19' Fe1 68.6(6) . . ?
C18' C19' Fe1 70.3(6) . . ?
C20' C19' H19' 125.8 . . ?
C18' C19' H19' 125.7 . . ?
Fe1 C19' H19' 126.9 . . ?
C19' C20' C16' 108.5(10) . . ?
C19' C20' Fe1 71.0(6) . . ?
C16' C20' Fe1 70.2(6) . . ?
C19' C20' H20' 125.7 . . ?
C16' C20' H20' 125.7 . . ?
Fe1 C20' H20' 124.7 . . ?
C50 Fe2 C46 164.10(17) . . ?
C50 Fe2 C51 40.94(17) . . ?
C46 Fe2 C51 154.21(16) . . ?
C50 Fe2 C45 125.77(15) . . ?
C46 Fe2 C45 41.56(13) . . ?
C51 Fe2 C45 160.89(17) . . ?
C50 Fe2 C44 106.91(15) . . ?
C46 Fe2 C44 69.54(14) . . ?
C51 Fe2 C44 122.09(17) . . ?
C45 Fe2 C44 41.23(14) . . ?
C50 Fe2 C47 153.94(18) . . ?
C46 Fe2 C47 40.66(15) . . ?
C51 Fe2 C47 117.96(17) . . ?
C45 Fe2 C47 69.03(14) . . ?
C44 Fe2 C47 68.96(14) . . ?
C50 Fe2 C48 119.38(17) . . ?
C46 Fe2 C48 68.69(15) . . ?
C51 Fe2 C48 104.22(17) . . ?
C45 Fe2 C48 68.75(14) . . ?
C44 Fe2 C48 40.71(14) . . ?
C47 Fe2 C48 40.74(14) . . ?
C50 Fe2 C52 68.38(17) . . ?
C46 Fe2 C52 120.71(16) . . ?
C51 Fe2 C52 40.56(19) . . ?
C45 Fe2 C52 158.21(17) . . ?
C44 Fe2 C52 158.34(18) . . ?
C47 Fe2 C52 105.50(16) . . ?
C48 Fe2 C52 121.67(17) . . ?
C50 Fe2 C49 40.51(18) . . ?
C46 Fe2 C49 127.53(16) . . ?
C51 Fe2 C49 68.37(18) . . ?
C45 Fe2 C49 110.59(15) . . ?
C44 Fe2 C49 122.96(15) . . ?
C47 Fe2 C49 162.67(16) . . ?
C48 Fe2 C49 156.41(16) . . ?
C52 Fe2 C49 68.08(16) . . ?
C50 Fe2 C53 68.24(17) . . ?
C46 Fe2 C53 109.31(16) . . ?
C51 Fe2 C53 68.26(19) . . ?
C45 Fe2 C53 124.24(17) . . ?
C44 Fe2 C53 159.39(16) . . ?
C47 Fe2 C53 124.42(16) . . ?
C48 Fe2 C53 159.47(16) . . ?
C52 Fe2 C53 40.44(19) . . ?
C49 Fe2 C53 40.46(16) . . ?
C3 Mn1 C1 89.13(18) . . ?
C3 Mn1 C2 88.18(17) . . ?
C1 Mn1 C2 89.84(19) . . ?
C3 Mn1 N2 94.67(15) . . ?
C1 Mn1 N2 175.77(16) . . ?
C2 Mn1 N2 92.13(16) . . ?
C3 Mn1 N1 171.83(14) . . ?
C1 Mn1 N1 98.49(16) . . ?
C2 Mn1 N1 88.87(14) . . ?
N2 Mn1 N1 77.82(12) . . ?
C3 Mn1 P1 90.26(12) . . ?
C1 Mn1 P1 89.54(13) . . ?
C2 Mn1 P1 178.33(13) . . ?
N2 Mn1 P1 88.59(9) . . ?
N1 Mn1 P1 92.76(9) . . ?
C34 Mn2 C35 89.69(17) . . ?
C34 Mn2 C36 87.47(16) . . ?
C35 Mn2 C36 85.34(17) . . ?
C34 Mn2 N3 170.27(15) . . ?
C35 Mn2 N3 98.79(15) . . ?
C36 Mn2 N3 88.47(14) . . ?
C34 Mn2 N4 93.66(14) . . ?
C35 Mn2 N4 175.06(15) . . ?
C36 Mn2 N4 98.44(15) . . ?
N3 Mn2 N4 78.21(12) . . ?
C34 Mn2 P2 92.76(11) . . ?
C35 Mn2 P2 88.96(12) . . ?
C36 Mn2 P2 174.29(13) . . ?
N3 Mn2 P2 92.16(9) . . ?
N4 Mn2 P2 87.24(9) . . ?
Br3 Mn3 Br4 113.97(3) . . ?
Br3 Mn3 Br2 109.18(3) . . ?
Br4 Mn3 Br2 113.71(3) . . ?
Br3 Mn3 Br1 105.10(2) . . ?
Br4 Mn3 Br1 104.60(3) . . ?
Br2 Mn3 Br1 109.78(3) . . ?
C15 P1 C27 103.98(17) . . ?
C15 P1 C21 104.67(18) . . ?
C27 P1 C21 101.02(16) . . ?
C15 P1 Mn1 111.89(12) . . ?
C27 P1 Mn1 120.76(14) . . ?
C21 P1 Mn1 112.82(12) . . ?
C45 P2 C60 105.57(16) . . ?
C45 P2 C54 104.06(16) . . ?
C60 P2 C54 101.95(16) . . ?
C45 P2 Mn2 112.95(12) . . ?
C60 P2 Mn2 119.64(12) . . ?
C54 P2 Mn2 111.08(11) . . ?
Cl4 C69 Cl3 110(2) . . ?
Cl4 C69 H69A 109.6 . . ?
Cl3 C69 H69A 109.6 . . ?
Cl4 C69 H69B 109.6 . . ?
Cl3 C69 H69B 109.6 . . ?
H69A C69 H69B 108.1 . . ?
Cl3' C69' Cl4' 131.1(17) . . ?
Cl3' C69' H69C 104.5 . . ?
Cl4' C69' H69C 104.5 . . ?
Cl3' C69' H69D 104.5 . . ?
Cl4' C69' H69D 104.5 . . ?
H69C C69' H69D 105.6 . . ?
Cl3" C69" Cl4" 121(2) . . ?
Cl3" C69" H69E 107 . . ?
Cl4" C69" H69E 107 . . ?
Cl3" C69" H69F 107 . . ?
Cl4" C69" H69F 107 . . ?
H69E C69" H69F 106.7 . . ?
Cl3A C69A Cl4A 108.6(17) . . ?
Cl3A C69A H69G 110 . . ?
Cl4A C69A H69G 110 . . ?
Cl3A C69A H69H 110 . . ?
Cl4A C69A H69H 110 . . ?
H69G C69A H69H 108.4 . . ?
Cl4B C69B Cl3B 120.2(7) . . ?
Cl4B C69B H69I 107.3 . . ?
Cl3B C69B H69I 107.3 . . ?
Cl4B C69B H69J 107.3 . . ?
Cl3B C69B H69J 107.3 . . ?
H69I C69B H69J 106.9 . . ?

loop_
_geom_bond_atom_site_label_1
_geom_bond_atom_site_label_2
_geom_bond_distance
_geom_bond_site_symmetry_2
_geom_bond_publ_flag
C1 O1 1.149(5) . ?
C1 Mn1 1.810(4) . ?
C2 O2 1.077(6) . ?
C2 Mn1 1.888(5) . ?
C3 O3 1.156(5) . ?
C3 Mn1 1.797(4) . ?
C4 O4 1.331(6) . ?
C4 N1 1.348(5) . ?
C4 C5 1.402(6) . ?
C5 C6 1.362(8) . ?
C5 H5 0.95 . ?
C6 C7 1.380(7) . ?
C6 H6 0.95 . ?
C7 C8 1.378(5) . ?
C7 H7 0.95 . ?
C8 N1 1.351(5) . ?
C8 C9 1.489(5) . ?
C9 N2 1.479(5) . ?
C9 H9A 0.99 . ?
C9 H9B 0.99 . ?
C10 N2 1.490(5) . ?
C10 C11 1.496(5) . ?
C10 H10A 0.99 . ?
C10 H10B 0.99 . ?
C11 C12 1.433(5) . ?
C11 C15 1.450(5) . ?
C11 Fe1 2.043(3) . ?
C12 C13 1.420(6) . ?
C12 Fe1 2.063(4) . ?
C12 H12 0.95 . ?
C13 C14 1.420(6) . ?
C13 Fe1 2.054(4) . ?
C13 H13 0.95 . ?
C14 C15 1.445(5) . ?
C14 Fe1 2.032(4) . ?
C14 H14 0.95 . ?
C15 P1 1.797(4) . ?
C15 Fe1 2.043(4) . ?
C21 C22 1.376(6) . ?
C21 C26 1.409(5) . ?
C21 P1 1.832(4) . ?
C22 C23 1.395(6) . ?
C22 H22 0.95 . ?
C23 C24 1.378(7) . ?
C23 H23 0.95 . ?
C24 C25 1.377(8) . ?
C24 H24 0.95 . ?
C25 C26 1.386(6) . ?
C25 H25 0.95 . ?
C26 H26 0.95 . ?
C27 C32 1.383(6) . ?
C27 C28 1.409(6) . ?
C27 P1 1.831(4) . ?
C28 C29 1.387(6) . ?
C28 H28 0.95 . ?
C29 C30 1.371(8) . ?
C29 H29 0.95 . ?
C30 C31 1.399(8) . ?
C30 H30 0.95 . ?
C31 C32 1.394(6) . ?
C31 H31 0.95 . ?
C32 H32 0.95 . ?
C33 O4 1.426(5) . ?
C33 H33A 0.98 . ?
C33 H33B 0.98 . ?
C33 H33C 0.98 . ?
C34 O5 1.152(5) . ?
C34 Mn2 1.799(4) . ?
C35 O6 1.148(5) . ?
C35 Mn2 1.813(4) . ?
C36 O7 1.141(5) . ?
C36 Mn2 1.848(4) . ?
C37 O8 1.341(5) . ?
C37 N3 1.343(5) . ?
C37 C38 1.395(6) . ?
C38 C39 1.379(7) . ?
C38 H37 0.95 . ?
C39 C40 1.383(6) . ?
C39 H38 0.95 . ?
C40 C41 1.387(5) . ?
C40 H39 0.95 . ?
C41 N3 1.355(5) . ?
C41 C42 1.491(5) . ?
C42 N4 1.482(4) . ?
C42 H41A 0.99 . ?
C42 H41B 0.99 . ?
C43 N4 1.496(4) . ?
C43 C44 1.505(5) . ?
C43 H42A 0.99 . ?
C43 H42B 0.99 . ?
C44 C48 1.425(5) . ?
C44 C45 1.439(5) . ?
C44 Fe2 2.044(3) . ?
C45 C46 1.447(5) . ?
C45 P2 1.795(4) . ?
C45 Fe2 2.043(3) . ?
C46 C47 1.419(5) . ?
C46 Fe2 2.036(3) . ?
C46 H45 0.95 . ?
C47 C48 1.428(5) . ?
C47 Fe2 2.047(3) . ?
C47 H46 0.95 . ?
C48 Fe2 2.054(4) . ?
C48 H47 0.95 . ?
C49 C50 1.419(6) . ?
C49 C53 1.427(6) . ?
C49 Fe2 2.063(4) . ?
C49 H49 0.95 . ?
C50 C51 1.426(6) . ?
C50 Fe2 2.036(4) . ?
C50 H48 0.95 . ?
C51 C52 1.420(7) . ?
C51 Fe2 2.042(4) . ?
C51 H52 0.95 . ?
C52 C53 1.424(7) . ?
C52 Fe2 2.056(4) . ?
C52 H51 0.95 . ?
C53 Fe2 2.065(4) . ?
C53 H50 0.95 . ?
C54 C55 1.396(5) . ?
C54 C59 1.397(5) . ?
C54 P2 1.830(3) . ?
C55 C56 1.393(5) . ?
C55 H54 0.95 . ?
C56 C57 1.385(6) . ?
C56 H55 0.95 . ?
C57 C58 1.385(6) . ?
C57 H56 0.95 . ?
C58 C59 1.391(5) . ?
C58 H57 0.95 . ?
C59 H58 0.95 . ?
C60 C65 1.392(5) . ?
C60 C61 1.396(5) . ?
C60 P2 1.827(4) . ?
C61 C62 1.391(5) . ?
C61 H60 0.95 . ?
C62 C63 1.373(6) . ?
C62 H61 0.95 . ?
C63 C64 1.396(7) . ?
C63 H62 0.95 . ?
C64 C65 1.383(6) . ?
C64 H63 0.95 . ?
C65 H64 0.95 . ?
C66 O8 1.438(5) . ?
C66 H65A 0.98 . ?
C66 H65B 0.98 . ?
C66 H65C 0.98 . ?
N1 Mn1 2.114(3) . ?
N2 Mn1 2.098(3) . ?
N2 H2 0.95(5) . ?
N3 Mn2 2.100(3) . ?
N4 Mn2 2.122(3) . ?
N4 H4 0.92(5) . ?
Fe1 C20' 2.028(11) . ?
Fe1 C19 2.037(11) . ?
Fe1 C20 2.038(11) . ?
Fe1 C17' 2.043(9) . ?
Fe1 C16' 2.048(11) . ?
Fe1 C18 2.052(9) . ?
Fe1 C19' 2.058(10) . ?
C16 C17 1.421(13) . ?
C16 C20 1.432(13) . ?
C16 H16 0.95 . ?
C17 C18 1.427(14) . ?
C17 H17 0.95 . ?
C18 C19 1.419(15) . ?
C18 H18 0.95 . ?
C19 C20 1.405(14) . ?
C19 H19 0.95 . ?
C20 H20 0.95 . ?
C16' C17' 1.432(15) . ?
C16' C20' 1.434(13) . ?
C16' H16' 0.95 . ?
C17' C18' 1.436(14) . ?
C17' H17' 0.95 . ?
C18' C19' 1.417(12) . ?
C18' H18' 0.95 . ?
C19' C20' 1.411(12) . ?
C19' H19' 0.95 . ?
C20' H20' 0.95 . ?
Mn1 P1 2.3363(10) . ?
Mn2 P2 2.3377(10) . ?
Mn3 Br3 2.4759(7) . ?
Mn3 Br4 2.4867(8) . ?
Mn3 Br2 2.5014(7) . ?
Mn3 Br1 2.5553(7) . ?
Cl3 C69 1.651(17) . ?
C69 Cl4 1.644(17) . ?
C69 H69A 0.99 . ?
C69 H69B 0.99 . ?
Cl3' C69' 1.605(14) . ?
C69' Cl4' 1.609(14) . ?
C69' H69C 0.99 . ?
C69' H69D 0.99 . ?
Cl3" C69" 1.648(16) . ?
C69" Cl4" 1.659(16) . ?
C69" H69E 0.99 . ?
C69" H69F 0.99 . ?
Cl3A C69A 1.649(17) . ?
C69A Cl4A 1.664(16) . ?
C69A H69G 0.99 . ?
C69A H69H 0.99 . ?
Cl3B C69B 1.762(9) . ?
C69B Cl4B 1.622(10) . ?
C69B H69I 0.99 . ?
C69B H69J 0.99 . ?

loop_
_geom_torsion_atom_site_label_1
_geom_torsion_atom_site_label_2
_geom_torsion_atom_site_label_3
_geom_torsion_atom_site_label_4
_geom_torsion
_geom_torsion_site_symmetry_1
_geom_torsion_site_symmetry_2
_geom_torsion_site_symmetry_3
_geom_torsion_site_symmetry_4
_geom_torsion_publ_flag
O4 C4 C5 C6 -177.0(4) . . . . ?
N1 C4 C5 C6 2.9(6) . . . . ?
C4 C5 C6 C7 0.7(7) . . . . ?
C5 C6 C7 C8 -2.8(7) . . . . ?
C6 C7 C8 N1 1.5(6) . . . . ?
C6 C7 C8 C9 -176.2(4) . . . . ?
N1 C8 C9 N2 23.9(4) . . . . ?
C7 C8 C9 N2 -158.2(4) . . . . ?
N2 C10 C11 C12 -138.2(4) . . . . ?
N2 C10 C11 C15 38.9(5) . . . . ?
N2 C10 C11 Fe1 131.4(3) . . . . ?
C15 C11 C12 C13 1.0(4) . . . . ?
C10 C11 C12 C13 178.6(3) . . . . ?
Fe1 C11 C12 C13 -58.3(3) . . . . ?
C15 C11 C12 Fe1 59.4(2) . . . . ?
C10 C11 C12 Fe1 -123.1(4) . . . . ?
C11 C12 C13 C14 -0.3(5) . . . . ?
Fe1 C12 C13 C14 -58.2(3) . . . . ?
C11 C12 C13 Fe1 57.9(3) . . . . ?
C12 C13 C14 C15 -0.6(4) . . . . ?
Fe1 C13 C14 C15 -59.6(3) . . . . ?
C12 C13 C14 Fe1 59.0(3) . . . . ?
C13 C14 C15 C11 1.2(4) . . . . ?
Fe1 C14 C15 C11 -58.9(2) . . . . ?
C13 C14 C15 P1 -172.8(3) . . . . ?
Fe1 C14 C15 P1 127.0(3) . . . . ?
C13 C14 C15 Fe1 60.2(3) . . . . ?
C12 C11 C15 C14 -1.4(4) . . . . ?
C10 C11 C15 C14 -178.8(4) . . . . ?
Fe1 C11 C15 C14 58.7(2) . . . . ?
C12 C11 C15 P1 172.9(3) . . . . ?
C10 C11 C15 P1 -4.5(5) . . . . ?
Fe1 C11 C15 P1 -127.0(3) . . . . ?
C12 C11 C15 Fe1 -60.1(3) . . . . ?
C10 C11 C15 Fe1 122.5(4) . . . . ?
C26 C21 C22 C23 -0.4(6) . . . . ?
P1 C21 C22 C23 179.7(4) . . . . ?
C21 C22 C23 C24 0.5(8) . . . . ?
C22 C23 C24 C25 -0.3(9) . . . . ?
C23 C24 C25 C26 -0.1(8) . . . . ?
C24 C25 C26 C21 0.2(7) . . . . ?
C22 C21 C26 C25 0.1(6) . . . . ?
P1 C21 C26 C25 179.9(3) . . . . ?
C32 C27 C28 C29 3.0(6) . . . . ?
P1 C27 C28 C29 -172.3(3) . . . . ?
C27 C28 C29 C30 -3.1(7) . . . . ?
C28 C29 C30 C31 1.0(7) . . . . ?
C29 C30 C31 C32 1.1(7) . . . . ?
C28 C27 C32 C31 -0.9(6) . . . . ?
P1 C27 C32 C31 174.2(3) . . . . ?
C30 C31 C32 C27 -1.1(6) . . . . ?
O8 C37 C38 C39 179.6(4) . . . . ?
N3 C37 C38 C39 0.0(6) . . . . ?
C37 C38 C39 C40 -2.3(6) . . . . ?
C38 C39 C40 C41 1.4(6) . . . . ?
C39 C40 C41 N3 1.8(6) . . . . ?
C39 C40 C41 C42 179.7(3) . . . . ?
N3 C41 C42 N4 -15.1(4) . . . . ?
C40 C41 C42 N4 166.9(3) . . . . ?
N4 C43 C44 C48 145.4(3) . . . . ?
N4 C43 C44 C45 -35.2(5) . . . . ?
N4 C43 C44 Fe2 -125.9(3) . . . . ?
C48 C44 C45 C46 1.1(4) . . . . ?
C43 C44 C45 C46 -178.4(3) . . . . ?
Fe2 C44 C45 C46 -58.7(2) . . . . ?
C48 C44 C45 P2 -169.9(2) . . . . ?
C43 C44 C45 P2 10.6(5) . . . . ?
Fe2 C44 C45 P2 130.4(3) . . . . ?
C48 C44 C45 Fe2 59.8(2) . . . . ?
C43 C44 C45 Fe2 -119.8(3) . . . . ?
C44 C45 C46 C47 -0.8(4) . . . . ?
P2 C45 C46 C47 169.9(3) . . . . ?
Fe2 C45 C46 C47 -59.8(2) . . . . ?
C44 C45 C46 Fe2 58.9(2) . . . . ?
P2 C45 C46 Fe2 -130.4(3) . . . . ?
C45 C46 C47 C48 0.2(4) . . . . ?
Fe2 C46 C47 C48 -59.2(2) . . . . ?
C45 C46 C47 Fe2 59.4(2) . . . . ?
C45 C44 C48 C47 -1.0(4) . . . . ?
C43 C44 C48 C47 178.6(3) . . . . ?
Fe2 C44 C48 C47 58.4(2) . . . . ?
C45 C44 C48 Fe2 -59.4(2) . . . . ?
C43 C44 C48 Fe2 120.2(3) . . . . ?
C46 C47 C48 C44 0.5(4) . . . . ?
Fe2 C47 C48 C44 -58.3(2) . . . . ?
C46 C47 C48 Fe2 58.8(2) . . . . ?
C53 C49 C50 C51 -0.8(4) . . . . ?
Fe2 C49 C50 C51 -59.9(3) . . . . ?
C53 C49 C50 Fe2 59.1(3) . . . . ?
C49 C50 C51 C52 0.5(4) . . . . ?
Fe2 C50 C51 C52 -60.0(3) . . . . ?
C49 C50 C51 Fe2 60.5(3) . . . . ?
C50 C51 C52 C53 -0.1(4) . . . . ?
Fe2 C51 C52 C53 -59.5(3) . . . . ?
C50 C51 C52 Fe2 59.4(3) . . . . ?
C51 C52 C53 C49 -0.4(4) . . . . ?
Fe2 C52 C53 C49 -59.3(3) . . . . ?
C51 C52 C53 Fe2 58.9(3) . . . . ?
C50 C49 C53 C52 0.7(4) . . . . ?
Fe2 C49 C53 C52 59.1(3) . . . . ?
C50 C49 C53 Fe2 -58.4(3) . . . . ?
C59 C54 C55 C56 0.7(5) . . . . ?
P2 C54 C55 C56 -175.6(3) . . . . ?
C54 C55 C56 C57 -0.6(5) . . . . ?
C55 C56 C57 C58 0.4(6) . . . . ?
C56 C57 C58 C59 -0.3(6) . . . . ?
C57 C58 C59 C54 0.4(6) . . . . ?
C55 C54 C59 C58 -0.6(5) . . . . ?
P2 C54 C59 C58 176.0(3) . . . . ?
C65 C60 C61 C62 0.3(6) . . . . ?
P2 C60 C61 C62 -179.5(3) . . . . ?
C60 C61 C62 C63 0.0(6) . . . . ?
C61 C62 C63 C64 -0.8(7) . . . . ?
C62 C63 C64 C65 1.4(8) . . . . ?
C63 C64 C65 C60 -1.1(8) . . . . ?
C61 C60 C65 C64 0.2(7) . . . . ?
P2 C60 C65 C64 -179.9(4) . . . . ?
O4 C4 N1 C8 175.7(3) . . . . ?
C5 C4 N1 C8 -4.1(5) . . . . ?
O4 C4 N1 Mn1 -0.3(5) . . . . ?
C5 C4 N1 Mn1 179.9(3) . . . . ?
C7 C8 N1 C4 1.9(5) . . . . ?
C9 C8 N1 C4 179.7(3) . . . . ?
C7 C8 N1 Mn1 178.3(3) . . . . ?
C9 C8 N1 Mn1 -3.8(4) . . . . ?
C8 C9 N2 C10 -165.9(3) . . . . ?
C8 C9 N2 Mn1 -32.5(3) . . . . ?
C11 C10 N2 C9 55.9(4) . . . . ?
C11 C10 N2 Mn1 -74.3(3) . . . . ?
O8 C37 N3 C41 -176.5(3) . . . . ?
C38 C37 N3 C41 3.1(6) . . . . ?
O8 C37 N3 Mn2 5.0(5) . . . . ?
C38 C37 N3 Mn2 -175.4(3) . . . . ?
C40 C41 N3 C37 -4.0(5) . . . . ?
C42 C41 N3 C37 178.1(3) . . . . ?
C40 C41 N3 Mn2 174.6(3) . . . . ?
C42 C41 N3 Mn2 -3.3(4) . . . . ?
C41 C42 N4 C43 161.5(3) . . . . ?
C41 C42 N4 Mn2 25.8(3) . . . . ?
C44 C43 N4 C42 -63.6(4) . . . . ?
C44 C43 N4 Mn2 67.6(3) . . . . ?
N1 C4 O4 C33 -179.1(4) . . . . ?
C5 C4 O4 C33 0.8(6) . . . . ?
N3 C37 O8 C66 -177.4(4) . . . . ?
C38 C37 O8 C66 2.9(6) . . . . ?
C20 C16 C17 C18 0.3(16) . . . . ?
Fe1 C16 C17 C18 58.9(9) . . . . ?
C20 C16 C17 Fe1 -58.5(9) . . . . ?
C16 C17 C18 C19 -0.7(15) . . . . ?
Fe1 C17 C18 C19 58.7(8) . . . . ?
C16 C17 C18 Fe1 -59.4(9) . . . . ?
C17 C18 C19 C20 0.8(15) . . . . ?
Fe1 C18 C19 C20 60.4(9) . . . . ?
C17 C18 C19 Fe1 -59.6(9) . . . . ?
C18 C19 C20 C16 -0.6(16) . . . . ?
Fe1 C19 C20 C16 60.0(10) . . . . ?
C18 C19 C20 Fe1 -60.6(9) . . . . ?
C17 C16 C20 C19 0.2(17) . . . . ?
Fe1 C16 C20 C19 -59.4(10) . . . . ?
C17 C16 C20 Fe1 59.6(10) . . . . ?
C20' C16' C17' C18' 2.2(14) . . . . ?
Fe1 C16' C17' C18' 60.5(8) . . . . ?
C20' C16' C17' Fe1 -58.4(9) . . . . ?
C16' C17' C18' C19' -1.5(13) . . . . ?
Fe1 C17' C18' C19' 58.6(8) . . . . ?
C16' C17' C18' Fe1 -60.0(8) . . . . ?
C17' C18' C19' C20' 0.2(14) . . . . ?
Fe1 C18' C19' C20' 58.1(9) . . . . ?
C17' C18' C19' Fe1 -58.0(8) . . . . ?
C18' C19' C20' C16' 1.2(16) . . . . ?
Fe1 C19' C20' C16' 60.4(9) . . . . ?
C18' C19' C20' Fe1 -59.2(9) . . . . ?
C17' C16' C20' C19' -2.1(16) . . . . ?
Fe1 C16' C20' C19' -60.9(10) . . . . ?
C17' C16' C20' Fe1 58.8(8) . . . . ?
C14 C15 P1 C27 -52.2(4) . . . . ?
C11 C15 P1 C27 134.8(3) . . . . ?
Fe1 C15 P1 C27 42.7(3) . . . . ?
C14 C15 P1 C21 53.4(4) . . . . ?
C11 C15 P1 C21 -119.6(3) . . . . ?
Fe1 C15 P1 C21 148.3(2) . . . . ?
C14 C15 P1 Mn1 175.9(3) . . . . ?
C11 C15 P1 Mn1 2.9(3) . . . . ?
Fe1 C15 P1 Mn1 -89.2(2) . . . . ?
C32 C27 P1 C15 -111.7(3) . . . . ?
C28 C27 P1 C15 63.5(3) . . . . ?
C32 C27 P1 C21 140.0(3) . . . . ?
C28 C27 P1 C21 -44.9(3) . . . . ?
C32 C27 P1 Mn1 14.8(4) . . . . ?
C28 C27 P1 Mn1 -170.0(3) . . . . ?
C22 C21 P1 C15 8.2(4) . . . . ?
C26 C21 P1 C15 -171.6(3) . . . . ?
C22 C21 P1 C27 116.0(3) . . . . ?
C26 C21 P1 C27 -63.8(3) . . . . ?
C22 C21 P1 Mn1 -113.7(3) . . . . ?
C26 C21 P1 Mn1 66.5(3) . . . . ?
C44 C45 P2 C60 -146.1(3) . . . . ?
C46 C45 P2 C60 44.7(3) . . . . ?
Fe2 C45 P2 C60 -51.6(3) . . . . ?
C44 C45 P2 C54 107.0(3) . . . . ?
C46 C45 P2 C54 -62.2(3) . . . . ?
Fe2 C45 P2 C54 -158.6(2) . . . . ?
C44 C45 P2 Mn2 -13.6(3) . . . . ?
C46 C45 P2 Mn2 177.2(3) . . . . ?
Fe2 C45 P2 Mn2 80.8(3) . . . . ?
C65 C60 P2 C45 102.1(3) . . . . ?
C61 C60 P2 C45 -78.1(3) . . . . ?
C65 C60 P2 C54 -149.5(3) . . . . ?
C61 C60 P2 C54 30.4(3) . . . . ?
C65 C60 P2 Mn2 -26.6(4) . . . . ?
C61 C60 P2 Mn2 153.3(3) . . . . ?
C55 C54 P2 C45 -10.0(3) . . . . ?
C59 C54 P2 C45 173.6(3) . . . . ?
C55 C54 P2 C60 -119.7(3) . . . . ?
C59 C54 P2 C60 63.9(3) . . . . ?
C55 C54 P2 Mn2 111.8(3) . . . . ?
C59 C54 P2 Mn2 -64.6(3) . . . . ?
